data_7123022
loop_
_publ_author_name
'Crawford, Adam W.'
'Groeneman , Ryan'
'Unruh, Daniel K.'
'Hutchins, Kristin M.'

_publ_section_title
;
 Cooling-rate dependent single-crystal-to-single-crystal phase transition
 in an organic co-crystal
;
_journal_name_full 'Chemical Communications'
_journal_paper_doi 10.1039/C9CC00836E
_journal_year 2019
_chemical_formula_sum 'C18 H12 Br4 N2'
_chemical_formula_weight 575.94
_space_group_IT_number 2
_symmetry_cell_setting triclinic
_symmetry_Int_Tables_number 2
_symmetry_space_group_name_Hall '-P 1'
_symmetry_space_group_name_H-M 'P -1'
_atom_sites_solution_hydrogens geom
_atom_sites_solution_primary dual
_atom_sites_solution_secondary difmap
_audit_creation_date 2018-10-31T15:21:59-00:00
_audit_creation_method 'WinGX routine CIF_UPDATE'
_audit_update_record
;
2019-01-09 deposited with the CCDC.    2019-02-21 downloaded from the CCDC.
;
_cell_angle_alpha 102.747(2)
_cell_angle_beta 92.460(2)
_cell_angle_gamma 94.329(2)
_cell_formula_units_Z 2
_cell_length_a 3.9431(6)
_cell_length_b 13.4500(19)
_cell_length_c 17.231(2)
_cell_measurement_reflns_used 3778
_cell_measurement_temperature 100(2)
_cell_measurement_theta_max 26.86
_cell_measurement_theta_min 2.43
_cell_volume 887.1(2)
_computing_cell_refinement 'Bruker SAINT'
_computing_data_collection 'Bruker APEX2'
_computing_data_reduction 'Bruker SAINT'
_computing_structure_refinement 'SHELXL-2016/6 (Sheldrick, 2016)'
_computing_structure_solution 'SHELXT 2014/5 (Sheldrick, 2014)'
_diffrn_ambient_temperature 100(2)
_diffrn_measured_fraction_theta_full 0.997
_diffrn_measured_fraction_theta_max 0.996
_diffrn_measurement_device_type 'Bruker APEX-II CCD'
_diffrn_measurement_method '\w scans'
_diffrn_radiation_monochromator graphite
_diffrn_radiation_source 'fine-focus sealed tube'
_diffrn_radiation_type MoK\a
_diffrn_radiation_wavelength 0.71073
_diffrn_reflns_av_R_equivalents 0.0496
_diffrn_reflns_av_unetI/netI 0.0615
_diffrn_reflns_Laue_measured_fraction_full 0.997
_diffrn_reflns_Laue_measured_fraction_max 0.996
_diffrn_reflns_limit_h_max 4
_diffrn_reflns_limit_h_min -4
_diffrn_reflns_limit_k_max 16
_diffrn_reflns_limit_k_min -16
_diffrn_reflns_limit_l_max 21
_diffrn_reflns_limit_l_min -21
_diffrn_reflns_number 12565
_diffrn_reflns_point_group_measured_fraction_full 0.997
_diffrn_reflns_point_group_measured_fraction_max 0.996
_diffrn_reflns_theta_full 25.242
_diffrn_reflns_theta_max 26.366
_diffrn_reflns_theta_min 1.558
_exptl_absorpt_coefficient_mu 9.075
_exptl_absorpt_correction_T_max 0.7455
_exptl_absorpt_correction_T_min 0.3247
_exptl_absorpt_correction_type multi-scan
_exptl_absorpt_process_details SADABS
_exptl_crystal_colour colourless
_exptl_crystal_density_diffrn 2.156
_exptl_crystal_description chunk
_exptl_crystal_F_000 548
_exptl_crystal_recrystallization_method 'Re-crystallisation from solvent'
_exptl_crystal_size_max 0.48
_exptl_crystal_size_mid 0.375
_exptl_crystal_size_min 0.21
_refine_diff_density_max 0.613
_refine_diff_density_min -0.857
_refine_diff_density_rms 0.152
_refine_ls_extinction_method none
_refine_ls_goodness_of_fit_ref 1.032
_refine_ls_hydrogen_treatment constr
_refine_ls_matrix_type full
_refine_ls_number_parameters 271
_refine_ls_number_reflns 3590
_refine_ls_number_restraints 244
_refine_ls_restrained_S_all 0.999
_refine_ls_R_factor_all 0.0539
_refine_ls_R_factor_gt 0.036
_refine_ls_shift/su_max 0.001
_refine_ls_shift/su_mean 0
_refine_ls_structure_factor_coef Fsqd
_refine_ls_weighting_details 'w=1/[\s^2^(Fo^2^)+(0.0341P)^2^] where P=(Fo^2^+2Fc^2^)/3'
_refine_ls_weighting_scheme calc
_refine_ls_wR_factor_gt 0.0796
_refine_ls_wR_factor_ref 0.0869
_reflns_Friedel_coverage 0
_reflns_number_gt 2714
_reflns_number_total 3590
_reflns_threshold_expression 'I > 2\s(I)'
_cod_data_source_file c9cc00836e2.cif
_cod_data_source_block TBrB_BPE_100K
_cod_database_code 7123022
_shelx_estimated_absorpt_t_min 0.097
_shelx_estimated_absorpt_t_max 0.252

loop_
_symmetry_equiv_pos_as_xyz
'x, y, z'
'-x, -y, -z'

loop_
_atom_site_label
_atom_site_type_symbol
_atom_site_fract_x
_atom_site_fract_y
_atom_site_fract_z
_atom_site_U_iso_or_equiv
_atom_site_adp_type
_atom_site_occupancy
_atom_site_site_symmetry_order
_atom_site_calc_flag
_atom_site_refinement_flags_posn
_atom_site_refinement_flags_adp
_atom_site_refinement_flags_occupancy
_atom_site_disorder_assembly
_atom_site_disorder_group
Br1 Br -0.28690(11) 0.71360(3) -0.02493(2) 0.01828(13) Uani 1 1 d . . . . .
Br2 Br 0.03100(11) 0.69213(3) 0.15526(2) 0.01983(14) Uani 1 1 d . . . . .
Br3 Br 0.53962(11) 0.21602(3) 0.44218(3) 0.02026(14) Uani 1 1 d . . . . .
Br4 Br 0.88615(11) 0.20221(3) 0.62229(2) 0.01904(14) Uani 1 1 d . . . . .
N1 N 0.5920(9) 0.4698(3) 0.2334(2) 0.0203(9) Uani 1 1 d . . . . .
C1 C 0.5711(11) 0.5485(4) 0.2954(2) 0.0194(11) Uani 1 1 d . . . . .
H1 H 0.466653 0.606566 0.286152 0.023 Uiso 1 1 calc R U . . .
C2 C 0.6929(10) 0.5504(3) 0.3724(2) 0.0160(10) Uani 1 1 d . . . . .
H2 H 0.667273 0.607868 0.414344 0.019 Uiso 1 1 calc R U . . .
C3 C 0.8525(10) 0.4676(3) 0.3878(2) 0.0136(10) Uani 1 1 d . . . . .
C4 C 0.8713(11) 0.3854(3) 0.3242(2) 0.0170(10) Uani 1 1 d . . . . .
H4 H 0.973648 0.326285 0.331793 0.02 Uiso 1 1 calc R U . . .
C5 C 0.7396(11) 0.3900(3) 0.2492(3) 0.0209(11) Uani 1 1 d . . . . .
H5 H 0.755764 0.332633 0.206441 0.025 Uiso 1 1 calc R U . . .
C6 C 1.0023(11) 0.4639(3) 0.4672(2) 0.0160(10) Uani 1 1 d . . . . .
H6 H 1.111146 0.404406 0.471267 0.019 Uiso 1 1 calc R U . . .
C7 C 0.1331(10) 0.4913(3) 0.0739(2) 0.0148(10) Uani 1 1 d . . . . .
H7 H 0.225052 0.485309 0.124385 0.018 Uiso 1 1 calc R U . . .
C8 C 0.0118(10) 0.5819(3) 0.0650(2) 0.0133(10) Uani 1 1 d . . . . .
C9 C -0.1204(10) 0.5905(3) -0.0092(2) 0.0144(10) Uani 1 1 d . . . . .
N2A N 0.886(2) 0.0216(4) 0.2672(3) 0.0179(12) Uani 0.935(10) 1 d . U P A 1
C10A C 0.9927(19) 0.0972(5) 0.2353(3) 0.0203(13) Uani 0.935(10) 1 d . U P A 1
H10A H 1.137822 0.15158 0.267664 0.024 Uiso 0.935(10) 1 calc R U P A 1
C11A C 0.9085(17) 0.1034(4) 0.1580(3) 0.0165(12) Uani 0.935(10) 1 d . U P A 1
H11A H 0.995104 0.160512 0.138596 0.02 Uiso 0.935(10) 1 calc R U P A 1
C12A C 0.6952(16) 0.0251(4) 0.1086(3) 0.0147(12) Uani 0.935(10) 1 d D U P A 1
C13A C 0.5841(17) -0.0550(5) 0.1415(3) 0.0170(12) Uani 0.935(10) 1 d . U P A 1
H13A H 0.437991 -0.110469 0.110818 0.02 Uiso 0.935(10) 1 calc R U P A 1
C14A C 0.686(2) -0.0542(5) 0.2193(3) 0.0175(12) Uani 0.935(10) 1 d . U P A 1
H14A H 0.609789 -0.111118 0.240169 0.021 Uiso 0.935(10) 1 calc R U P A 1
C15A C 0.6088(11) 0.0320(4) 0.0253(3) 0.0162(13) Uani 0.935(10) 1 d D U P A 1
H15A H 0.719624 0.087035 0.007181 0.019 Uiso 0.935(10) 1 calc R U P A 1
N2B N 0.87(3) 0.042(7) 0.269(3) 0.017(3) Uani 0.065(10) 1 d G U P A 2
C10B C 0.97(3) 0.108(5) 0.222(5) 0.017(3) Uani 0.065(10) 1 d G U P A 2
H10B H 1.109458 0.169069 0.244335 0.02 Uiso 0.065(10) 1 calc R U P A 2
C11B C 0.87(2) 0.084(6) 0.141(4) 0.016(3) Uani 0.065(10) 1 d G U P A 2
H11B H 0.947102 0.129174 0.108049 0.019 Uiso 0.065(10) 1 calc R U P A 2
C12B C 0.67(2) -0.006(6) 0.107(3) 0.016(2) Uani 0.065(10) 1 d DG U P A 2
C13B C 0.57(2) -0.072(5) 0.155(4) 0.016(3) Uani 0.065(10) 1 d G U P A 2
H13B H 0.428696 -0.133118 0.132139 0.019 Uiso 0.065(10) 1 calc R U P A 2
C14B C 0.66(3) -0.048(6) 0.236(4) 0.017(3) Uani 0.065(10) 1 d G U P A 2
H14B H 0.591049 -0.093225 0.268426 0.02 Uiso 0.065(10) 1 calc R U P A 2
C15B C 0.477(16) -0.023(5) 0.029(3) 0.015(3) Uani 0.065(10) 1 d D U P A 2
H15B H 0.295106 -0.075762 0.020107 0.019 Uiso 0.065(10) 1 calc R U P A 2
C16 C 0.6493(10) -0.0060(3) 0.5738(2) 0.0147(10) Uani 1 1 d . . . . .
H16 H 0.752076 -0.010257 0.623696 0.018 Uiso 1 1 calc R U . . .
C17 C 0.6628(10) 0.0860(3) 0.5505(2) 0.0142(10) Uani 1 1 d . . . . .
C18 C 0.5164(10) 0.0918(3) 0.4768(2) 0.0123(10) Uani 1 1 d . . . . .

loop_
_atom_site_aniso_label
_atom_site_aniso_U_11
_atom_site_aniso_U_22
_atom_site_aniso_U_33
_atom_site_aniso_U_23
_atom_site_aniso_U_13
_atom_site_aniso_U_12
Br1 0.0192(3) 0.0164(3) 0.0210(3) 0.0071(2) 0.00111(19) 0.0038(2)
Br2 0.0241(3) 0.0180(3) 0.0154(2) -0.0004(2) -0.00011(19) 0.0025(2)
Br3 0.0247(3) 0.0151(3) 0.0220(3) 0.0065(2) 0.0008(2) 0.0015(2)
Br4 0.0190(3) 0.0161(3) 0.0176(2) -0.0038(2) -0.00193(19) -0.0025(2)
N1 0.023(2) 0.020(2) 0.017(2) 0.0045(18) 0.0004(17) 0.0009(18)
C1 0.025(3) 0.018(3) 0.017(2) 0.007(2) 0.001(2) 0.002(2)
C2 0.016(3) 0.015(3) 0.016(2) 0.002(2) 0.0018(19) 0.000(2)
C3 0.013(2) 0.018(3) 0.009(2) 0.0017(19) -0.0001(18) 0.000(2)
C4 0.020(3) 0.016(3) 0.015(2) 0.002(2) 0.0017(19) 0.002(2)
C5 0.027(3) 0.017(3) 0.019(2) 0.003(2) 0.004(2) 0.005(2)
C6 0.014(2) 0.017(3) 0.016(2) 0.0024(19) -0.0030(19) 0.000(2)
C7 0.012(2) 0.019(3) 0.012(2) 0.003(2) -0.0028(18) -0.002(2)
C8 0.014(2) 0.013(3) 0.012(2) 0.0003(19) 0.0022(18) -0.0022(19)
C9 0.011(2) 0.016(3) 0.017(2) 0.005(2) 0.0029(18) 0.0042(19)
N2A 0.020(2) 0.021(3) 0.0145(19) 0.0036(17) 0.0011(16) 0.009(2)
C10A 0.024(3) 0.019(3) 0.017(3) 0.002(2) -0.002(2) 0.006(2)
C11A 0.020(3) 0.013(3) 0.018(3) 0.002(2) 0.004(2) 0.005(2)
C12A 0.018(2) 0.016(3) 0.0112(19) 0.0028(19) 0.0008(17) 0.009(2)
C13A 0.019(2) 0.014(3) 0.016(2) 0.001(2) 0.002(2) 0.002(2)
C14A 0.025(3) 0.015(2) 0.015(3) 0.004(2) 0.004(2) 0.008(2)
C15A 0.014(3) 0.019(3) 0.018(2) 0.008(2) 0.0028(19) 0.004(2)
N2B 0.022(5) 0.017(5) 0.014(4) 0.004(4) 0.001(5) 0.007(5)
C10B 0.021(5) 0.016(5) 0.015(4) 0.005(4) 0.002(5) 0.007(4)
C11B 0.020(5) 0.015(5) 0.014(4) 0.004(4) 0.002(5) 0.006(4)
C12B 0.018(4) 0.015(4) 0.014(4) 0.004(4) 0.002(4) 0.006(4)
C13B 0.020(5) 0.015(5) 0.014(4) 0.004(4) 0.003(5) 0.006(4)
C14B 0.021(5) 0.016(5) 0.014(4) 0.004(4) 0.003(5) 0.007(4)
C15B 0.017(6) 0.016(6) 0.015(5) 0.006(5) 0.001(5) 0.006(6)
C16 0.012(2) 0.020(3) 0.012(2) 0.002(2) 0.0005(18) 0.004(2)
C17 0.013(2) 0.014(3) 0.012(2) -0.0048(19) 0.0004(18) -0.0036(19)
C18 0.014(2) 0.009(2) 0.014(2) 0.0029(19) 0.0028(18) 0.0016(19)

loop_
_atom_type_symbol
_atom_type_description
_atom_type_scat_dispersion_real
_atom_type_scat_dispersion_imag
_atom_type_scat_source
C C 0.0033 0.0016 'International Tables Vol C Tables 4.2.6.8 and 6.1.1.4'
H H 0 0 'International Tables Vol C Tables 4.2.6.8 and 6.1.1.4'
Br Br -0.2901 2.4595 'International Tables Vol C Tables 4.2.6.8 and 6.1.1.4'
N N 0.0061 0.0033 'International Tables Vol C Tables 4.2.6.8 and 6.1.1.4'

loop_
_geom_angle_atom_site_label_1
_geom_angle_atom_site_label_2
_geom_angle_atom_site_label_3
_geom_angle
_geom_angle_site_symmetry_1
_geom_angle_site_symmetry_3
C5 N1 C1 116.0(4) . .
N1 C1 C2 123.9(4) . .
N1 C1 H1 118.1 . .
C2 C1 H1 118.1 . .
C1 C2 C3 119.6(4) . .
C1 C2 H2 120.2 . .
C3 C2 H2 120.2 . .
C4 C3 C2 116.9(4) . .
C4 C3 C6 119.4(4) . .
C2 C3 C6 123.7(4) . .
C3 C4 C5 119.5(4) . .
C3 C4 H4 120.2 . .
C5 C4 H4 120.2 . .
N1 C5 C4 124.1(4) . .
N1 C5 H5 118 . .
C4 C5 H5 118 . .
C6 C6 C3 125.5(5) 2_766 .
C6 C6 H6 117.2 2_766 .
C3 C6 H6 117.2 . .
C8 C7 C9 119.7(4) . 2_565
C8 C7 H7 120.2 . .
C9 C7 H7 120.2 2_565 .
C7 C8 C9 119.9(4) . .
C7 C8 Br2 118.5(3) . .
C9 C8 Br2 121.6(3) . .
C7 C9 C8 120.4(4) 2_565 .
C7 C9 Br1 117.9(3) 2_565 .
C8 C9 Br1 121.6(3) . .
C10A N2A C14A 115.9(4) . .
N2A C10A C11A 124.5(5) . .
N2A C10A H10A 117.7 . .
C11A C10A H10A 117.7 . .
C10A C11A C12A 119.5(5) . .
C10A C11A H11A 120.2 . .
C12A C11A H11A 120.2 . .
C13A C12A C11A 116.3(4) . .
C13A C12A C15A 124.6(5) . .
C11A C12A C15A 119.2(4) . .
C12A C13A C14A 119.6(5) . .
C12A C13A H13A 120.2 . .
C14A C13A H13A 120.2 . .
N2A C14A C13A 124.2(5) . .
N2A C14A H14A 117.9 . .
C13A C14A H14A 117.9 . .
C15A C15A C12A 125.3(6) 2_655 .
C15A C15A H15A 117.3 2_655 .
C12A C15A H15A 117.3 . .
C10B N2B C14B 120 . .
C11B C10B N2B 120.00(7) . .
C11B C10B H10B 120 . .
N2B C10B H10B 120 . .
C10B C11B C12B 120 . .
C10B C11B H11B 120 . .
C12B C11B H11B 120 . .
C13B C12B C11B 120 . .
C13B C12B C15B 114(5) . .
C11B C12B C15B 123(5) . .
C12B C13B C14B 120 . .
C12B C13B H13B 120 . .
C14B C13B H13B 120 . .
C13B C14B N2B 120 . .
C13B C14B H14B 120 . .
N2B C14B H14B 120 . .
C15B C15B C12B 129(7) 2_655 .
C15B C15B H15B 115.6 2_655 .
C12B C15B H15B 115.6 . .
C17 C16 C18 118.8(4) . 2_656
C17 C16 H16 120.6 . .
C18 C16 H16 120.6 2_656 .
C16 C17 C18 120.5(4) . .
C16 C17 Br4 117.5(3) . .
C18 C17 Br4 122.0(3) . .
C16 C18 C17 120.7(4) 2_656 .
C16 C18 Br3 117.8(3) 2_656 .
C17 C18 Br3 121.5(3) . .

loop_
_geom_bond_atom_site_label_1
_geom_bond_atom_site_label_2
_geom_bond_distance
_geom_bond_site_symmetry_2
Br1 C9 1.895(4) .
Br2 C8 1.891(4) .
Br3 C18 1.892(4) .
Br4 C17 1.896(4) .
N1 C5 1.333(5) .
N1 C1 1.338(5) .
C1 C2 1.385(5) .
C1 H1 0.95 .
C2 C3 1.388(6) .
C2 H2 0.95 .
C3 C4 1.384(6) .
C3 C6 1.478(5) .
C4 C5 1.388(5) .
C4 H4 0.95 .
C5 H5 0.95 .
C6 C6 1.321(8) 2_766
C6 H6 0.95 .
C7 C8 1.379(5) .
C7 C9 1.380(5) 2_565
C7 H7 0.95 .
C8 C9 1.392(5) .
N2A C10A 1.308(6) .
N2A C14A 1.340(6) .
C10A C11A 1.381(6) .
C10A H10A 0.95 .
C11A C12A 1.397(6) .
C11A H11A 0.95 .
C12A C13A 1.376(6) .
C12A C15A 1.484(6) .
C13A C14A 1.381(6) .
C13A H13A 0.95 .
C14A H14A 0.95 .
C15A C15A 1.316(9) 2_655
C15A H15A 0.95 .
N2B C10B 1.39 .
N2B C14B 1.41(13) .
C10B C11B 1.39 .
C10B H10B 0.95 .
C11B C12B 1.39 .
C11B H11B 0.95 .
C12B C13B 1.39 .
C12B C15B 1.49(3) .
C13B C14B 1.39 .
C13B H13B 0.95 .
C14B H14B 0.95 .
C15B C15B 1.31(3) 2_655
C15B H15B 0.95 .
C16 C17 1.380(5) .
C16 C18 1.383(5) 2_656
C16 H16 0.95 .
C17 C18 1.392(5) .

loop_
_geom_hbond_atom_site_label_D
_geom_hbond_atom_site_label_H
_geom_hbond_atom_site_label_A
_geom_hbond_distance_DH
_geom_hbond_distance_HA
_geom_hbond_distance_DA
_geom_hbond_angle_DHA
_geom_hbond_site_symmetry_A
C7 H7 N1 0.95 2.38 3.303(5) 164.8 .
C16 H16 N2A 0.95 2.35 3.285(6) 167.8 2_756
C16 H16 N2B 0.95 2.46 3.39(7) 164.9 2_756
